data_7002450
loop_
_publ_author_name
'Chen, I-Chun'
'Ho, Shi-Mau'
'Chen, Ya-Chi'
'Lin, Che-Yu'
'Hu, Ching-Han'
'Tu, Cheng-Yi'
'Datta, Amitabha'
'Huang, Jui-Hsien'
'Lin, Chia-Her'

_publ_section_title
;
 Deprotonation and reductive addition reactions of hypervalent
 aluminium dihydride compounds containing substituted pyrrolyl ligands
 with phenols, ketones, and aldehydes
;
_journal_issue 40
_journal_name_full 'Dalton Transactions'
_journal_page_first 8631
_journal_page_last 8643
_journal_paper_doi 10.1039/b908164j
_journal_year 2009
_chemical_formula_sum 'C36 H40 Al N3 O2'
_chemical_formula_weight 573.69
_chemical_name_systematic
;
?
;
_space_group_IT_number 2
_symmetry_cell_setting triclinic
_symmetry_space_group_name_Hall '-P 1'
_symmetry_space_group_name_H-M 'P -1'
_atom_sites_solution_hydrogens geom
_atom_sites_solution_primary direct
_atom_sites_solution_secondary difmap
_audit_creation_method SHELXL-97
_cell_angle_alpha 90.608(2)
_cell_angle_beta 107.021(2)
_cell_angle_gamma 104.025(2)
_cell_formula_units_Z 2
_cell_length_a 9.7181(3)
_cell_length_b 11.9863(4)
_cell_length_c 14.7312(5)
_cell_measurement_temperature 150(2)
_cell_volume 1585.71(9)
_computing_structure_refinement 'SHELXL-97 (Sheldrick, 1997)'
_computing_structure_solution 'SHELXS-97 (Sheldrick, 1990)'
_diffrn_ambient_temperature 150(2)
_diffrn_measured_fraction_theta_full 0.991
_diffrn_measured_fraction_theta_max 0.991
_diffrn_radiation_monochromator graphite
_diffrn_radiation_source 'fine-focus sealed tube'
_diffrn_radiation_type MoK\a
_diffrn_radiation_wavelength 0.71073
_diffrn_reflns_av_R_equivalents 0.0490
_diffrn_reflns_av_sigmaI/netI 0.0723
_diffrn_reflns_limit_h_max 13
_diffrn_reflns_limit_h_min -13
_diffrn_reflns_limit_k_max 16
_diffrn_reflns_limit_k_min -16
_diffrn_reflns_limit_l_max 20
_diffrn_reflns_limit_l_min -20
_diffrn_reflns_number 30540
_diffrn_reflns_theta_full 29.02
_diffrn_reflns_theta_max 29.02
_diffrn_reflns_theta_min 1.45
_exptl_absorpt_coefficient_mu 0.100
_exptl_absorpt_correction_T_max 0.9745
_exptl_absorpt_correction_T_min 0.9546
_exptl_absorpt_correction_type 'Empirical Used SADABS'
_exptl_crystal_density_diffrn 1.202
_exptl_crystal_density_method 'not measured'
_exptl_crystal_F_000 612
_exptl_crystal_size_max 0.47
_exptl_crystal_size_mid 0.30
_exptl_crystal_size_min 0.26
_refine_diff_density_max 0.268
_refine_diff_density_min -0.308
_refine_diff_density_rms 0.048
_refine_ls_extinction_method none
_refine_ls_goodness_of_fit_ref 1.053
_refine_ls_hydrogen_treatment mixed
_refine_ls_matrix_type full
_refine_ls_number_parameters 383
_refine_ls_number_reflns 8386
_refine_ls_number_restraints 0
_refine_ls_restrained_S_all 1.053
_refine_ls_R_factor_all 0.0854
_refine_ls_R_factor_gt 0.0456
_refine_ls_shift/su_max 0.001
_refine_ls_shift/su_mean 0.000
_refine_ls_structure_factor_coef Fsqd
_refine_ls_weighting_details 'calc w=1/[\s^2^(Fo^2^)+(0.0465P)^2^+0.1172P] where P=(Fo^2^+2Fc^2^)/3'
_refine_ls_weighting_scheme calc
_refine_ls_wR_factor_gt 0.1042
_refine_ls_wR_factor_ref 0.1168
_reflns_number_gt 5408
_reflns_number_total 8386
_reflns_threshold_expression >2sigma(I)
_cod_data_source_file b908164j.txt
_cod_data_source_block ic137dm
_cod_depositor_comments
;
The following automatic conversions were performed:
'_symmetry_cell_setting' value 'Triclinic' changed to 'triclinic'
according to '/home/saulius/struct/CIF-dictionaries/cif_core.dic'
dictionary named 'cif_core.dic' version 2.4.1 from 2010-06-29.

Automatic conversion script
Id: cif_fix_enum 1527 2010-12-29 10:47:43Z saulius 
;
_cod_original_sg_symbol_H-M P-1
_cod_database_code 7002450

loop_
_symmetry_equiv_pos_as_xyz
'x, y, z'
'-x, -y, -z'

loop_
_atom_site_label
_atom_site_type_symbol
_atom_site_fract_x
_atom_site_fract_y
_atom_site_fract_z
_atom_site_U_iso_or_equiv
_atom_site_adp_type
_atom_site_occupancy
_atom_site_symmetry_multiplicity
_atom_site_calc_flag
_atom_site_refinement_flags
_atom_site_disorder_assembly
_atom_site_disorder_group
Al1 Al 0.02559(5) 0.30421(4) 0.30183(3) 0.02075(11) Uani 1 1 d . . .
N1 N 0.18262(14) 0.48299(11) 0.34456(8) 0.0252(3) Uani 1 1 d . . .
N2 N -0.09806(14) 0.39455(11) 0.31408(9) 0.0259(3) Uani 1 1 d . . .
N3 N -0.19388(13) 0.17550(10) 0.28885(8) 0.0230(3) Uani 1 1 d . . .
O1 O 0.05148(11) 0.27659(8) 0.19375(6) 0.0239(2) Uani 1 1 d . . .
O2 O 0.12937(11) 0.23910(8) 0.39083(7) 0.0228(2) Uani 1 1 d . . .
C1 C 0.33403(19) 0.48710(15) 0.40586(13) 0.0395(4) Uani 1 1 d . . .
H1A H 0.3818 0.4449 0.3722 0.059 Uiso 1 1 calc R . .
H1B H 0.3286 0.4515 0.4647 0.059 Uiso 1 1 calc R . .
H1C H 0.3924 0.5676 0.4215 0.059 Uiso 1 1 calc R . .
C2 C 0.1930(2) 0.53772(14) 0.25593(11) 0.0354(4) Uani 1 1 d . . .
H2A H 0.2553 0.6171 0.2724 0.053 Uiso 1 1 calc R . .
H2B H 0.0931 0.5385 0.2158 0.053 Uiso 1 1 calc R . .
H2C H 0.2374 0.4937 0.2212 0.053 Uiso 1 1 calc R . .
C3 C 0.11085(19) 0.55080(14) 0.39391(11) 0.0324(4) Uani 1 1 d . . .
H3A H 0.1436 0.6340 0.3859 0.039 Uiso 1 1 calc R . .
H3B H 0.1390 0.5402 0.4629 0.039 Uiso 1 1 calc R . .
C4 C -0.05414(19) 0.50752(13) 0.34994(11) 0.0297(4) Uani 1 1 d . . .
C5 C -0.1792(2) 0.54519(15) 0.34231(13) 0.0403(4) Uani 1 1 d . . .
H5 H -0.1814 0.6207 0.3609 0.048 Uiso 1 1 calc R . .
C6 C -0.3042(2) 0.45105(15) 0.30179(13) 0.0384(4) Uani 1 1 d . . .
H6 H -0.4059 0.4512 0.2884 0.046 Uiso 1 1 calc R . .
C7 C -0.25042(17) 0.35980(14) 0.28557(11) 0.0280(3) Uani 1 1 d . . .
C8 C -0.31109(17) 0.23663(13) 0.24571(11) 0.0279(3) Uani 1 1 d . . .
H8A H -0.4032 0.2017 0.2620 0.034 Uiso 1 1 calc R . .
H8B H -0.3347 0.2312 0.1755 0.034 Uiso 1 1 calc R . .
C9 C -0.19317(18) 0.15334(14) 0.38792(11) 0.0311(4) Uani 1 1 d . . .
H9A H -0.2885 0.1012 0.3869 0.047 Uiso 1 1 calc R . .
H9B H -0.1784 0.2264 0.4243 0.047 Uiso 1 1 calc R . .
H9C H -0.1121 0.1178 0.4179 0.047 Uiso 1 1 calc R . .
C10 C -0.22754(18) 0.06247(13) 0.23465(11) 0.0293(4) Uani 1 1 d . . .
H10A H -0.1468 0.0252 0.2609 0.044 Uiso 1 1 calc R . .
H10B H -0.2369 0.0740 0.1676 0.044 Uiso 1 1 calc R . .
H10C H -0.3212 0.0133 0.2396 0.044 Uiso 1 1 calc R . .
C11 C -0.00263(17) 0.30605(13) 0.10043(10) 0.0243(3) Uani 1 1 d . . .
H11 H -0.0418 0.3754 0.1032 0.029 Uiso 1 1 calc R . .
C12 C -0.12928(17) 0.20825(14) 0.04049(10) 0.0264(3) Uani 1 1 d . . .
C13 C -0.26622(19) 0.22636(17) -0.00869(11) 0.0379(4) Uani 1 1 d . . .
H13 H -0.2809 0.3018 -0.0071 0.045 Uiso 1 1 calc R . .
C14 C -0.11053(19) 0.09702(14) 0.03631(11) 0.0316(4) Uani 1 1 d . . .
H14 H -0.0170 0.0834 0.0690 0.038 Uiso 1 1 calc R . .
C15 C -0.3826(2) 0.1347(2) -0.06054(13) 0.0502(5) Uani 1 1 d . . .
H15 H -0.4759 0.1478 -0.0943 0.060 Uiso 1 1 calc R . .
C16 C -0.2265(2) 0.00594(16) -0.01485(12) 0.0423(5) Uani 1 1 d . . .
H16 H -0.2125 -0.0697 -0.0169 0.051 Uiso 1 1 calc R . .
C17 C -0.3623(2) 0.0253(2) -0.06282(13) 0.0515(6) Uani 1 1 d . . .
H17 H -0.4422 -0.0372 -0.0976 0.062 Uiso 1 1 calc R . .
C18 C 0.12123(17) 0.33626(12) 0.05365(10) 0.0247(3) Uani 1 1 d . . .
C19 C 0.09482(19) 0.38543(14) -0.03299(11) 0.0332(4) Uani 1 1 d . . .
H19 H 0.0011 0.4015 -0.0610 0.040 Uiso 1 1 calc R . .
C20 C 0.25848(19) 0.31381(15) 0.09346(12) 0.0341(4) Uani 1 1 d . . .
H20 H 0.2792 0.2812 0.1529 0.041 Uiso 1 1 calc R . .
C21 C 0.2028(2) 0.41140(15) -0.07909(12) 0.0395(4) Uani 1 1 d . . .
H21 H 0.1835 0.4458 -0.1378 0.047 Uiso 1 1 calc R . .
C22 C 0.3660(2) 0.33874(16) 0.04673(13) 0.0431(4) Uani 1 1 d . . .
H22 H 0.4596 0.3224 0.0743 0.052 Uiso 1 1 calc R . .
C23 C 0.3385(2) 0.38705(16) -0.03932(13) 0.0428(5) Uani 1 1 d . . .
H23 H 0.4125 0.4034 -0.0710 0.051 Uiso 1 1 calc R . .
C24 C 0.24095(16) 0.18398(12) 0.38658(10) 0.0209(3) Uani 1 1 d . . .
H24 H 0.2968 0.2257 0.3445 0.025 Uiso 1 1 calc R . .
C25 C 0.17069(15) 0.05948(12) 0.34479(10) 0.0202(3) Uani 1 1 d . . .
C26 C 0.09896(16) -0.01918(13) 0.39635(10) 0.0242(3) Uani 1 1 d . . .
H26 H 0.0980 0.0053 0.4576 0.029 Uiso 1 1 calc R . .
C27 C 0.17114(17) 0.02104(13) 0.25582(10) 0.0264(3) Uani 1 1 d . . .
H27 H 0.2200 0.0729 0.2199 0.032 Uiso 1 1 calc R . .
C28 C 0.02998(17) -0.13135(14) 0.35938(11) 0.0299(4) Uani 1 1 d . . .
H28 H -0.0180 -0.1837 0.3954 0.036 Uiso 1 1 calc R . .
C29 C 0.10100(19) -0.09235(14) 0.21848(11) 0.0335(4) Uani 1 1 d . . .
H29 H 0.1020 -0.1174 0.1573 0.040 Uiso 1 1 calc R . .
C30 C 0.02987(19) -0.16876(14) 0.26996(11) 0.0327(4) Uani 1 1 d . . .
H30 H -0.0187 -0.2462 0.2444 0.039 Uiso 1 1 calc R . .
C31 C 0.34966(16) 0.18750(12) 0.48561(10) 0.0211(3) Uani 1 1 d . . .
C32 C 0.31853(17) 0.21921(14) 0.56633(11) 0.0283(4) Uani 1 1 d . . .
H32 H 0.2322 0.2461 0.5599 0.034 Uiso 1 1 calc R . .
C33 C 0.47809(18) 0.15094(14) 0.49713(11) 0.0323(4) Uani 1 1 d . . .
H33 H 0.5027 0.1303 0.4425 0.039 Uiso 1 1 calc R . .
C34 C 0.41111(19) 0.21241(15) 0.65658(11) 0.0353(4) Uani 1 1 d . . .
H34 H 0.3878 0.2345 0.7113 0.042 Uiso 1 1 calc R . .
C35 C 0.57117(19) 0.14407(15) 0.58730(13) 0.0388(4) Uani 1 1 d . . .
H35 H 0.6588 0.1188 0.5940 0.047 Uiso 1 1 calc R . .
C36 C 0.53693(19) 0.17372(14) 0.66710(12) 0.0355(4) Uani 1 1 d . . .
H36 H 0.5995 0.1676 0.7289 0.043 Uiso 1 1 calc R . .

loop_
_atom_site_aniso_label
_atom_site_aniso_U_11
_atom_site_aniso_U_22
_atom_site_aniso_U_33
_atom_site_aniso_U_23
_atom_site_aniso_U_13
_atom_site_aniso_U_12
Al1 0.0232(2) 0.0199(2) 0.0192(2) 0.00159(17) 0.00412(18) 0.00854(19)
N1 0.0261(7) 0.0218(7) 0.0244(6) 0.0015(5) 0.0030(5) 0.0059(6)
N2 0.0255(7) 0.0204(7) 0.0313(7) -0.0001(5) 0.0056(6) 0.0085(6)
N3 0.0229(7) 0.0226(7) 0.0236(6) 0.0031(5) 0.0057(5) 0.0075(5)
O1 0.0278(6) 0.0241(6) 0.0189(5) 0.0016(4) 0.0050(4) 0.0074(5)
O2 0.0255(6) 0.0231(6) 0.0230(5) 0.0038(4) 0.0069(4) 0.0128(5)
C1 0.0294(10) 0.0302(10) 0.0474(10) 0.0010(8) -0.0016(8) 0.0029(8)
C2 0.0432(10) 0.0256(9) 0.0315(9) 0.0027(7) 0.0109(8) -0.0013(8)
C3 0.0426(10) 0.0205(9) 0.0306(8) -0.0037(6) 0.0077(8) 0.0063(8)
C4 0.0374(10) 0.0206(8) 0.0336(8) 0.0012(6) 0.0123(7) 0.0101(7)
C5 0.0485(11) 0.0281(10) 0.0542(11) 0.0002(8) 0.0230(9) 0.0192(9)
C6 0.0327(10) 0.0375(11) 0.0535(11) 0.0064(8) 0.0187(9) 0.0180(9)
C7 0.0246(9) 0.0306(9) 0.0307(8) 0.0049(7) 0.0083(7) 0.0106(7)
C8 0.0213(8) 0.0313(9) 0.0310(8) 0.0047(7) 0.0063(7) 0.0080(7)
C9 0.0323(9) 0.0354(10) 0.0275(8) 0.0078(7) 0.0129(7) 0.0074(8)
C10 0.0280(9) 0.0229(9) 0.0340(8) 0.0000(6) 0.0089(7) 0.0020(7)
C11 0.0274(8) 0.0235(8) 0.0217(7) 0.0028(6) 0.0059(6) 0.0082(7)
C12 0.0277(9) 0.0308(9) 0.0192(7) 0.0015(6) 0.0092(6) 0.0025(7)
C13 0.0309(10) 0.0496(12) 0.0304(9) 0.0043(8) 0.0059(7) 0.0093(9)
C14 0.0338(10) 0.0316(9) 0.0278(8) -0.0026(7) 0.0123(7) 0.0020(8)
C15 0.0271(10) 0.0760(16) 0.0365(10) -0.0022(10) 0.0025(8) 0.0018(10)
C16 0.0480(12) 0.0356(11) 0.0388(10) -0.0106(8) 0.0214(9) -0.0067(9)
C17 0.0373(12) 0.0643(15) 0.0373(10) -0.0167(9) 0.0125(9) -0.0163(10)
C18 0.0289(9) 0.0186(8) 0.0224(7) -0.0014(6) 0.0053(6) 0.0016(7)
C19 0.0342(10) 0.0353(10) 0.0256(8) 0.0050(7) 0.0061(7) 0.0040(8)
C20 0.0319(10) 0.0354(10) 0.0352(9) 0.0080(7) 0.0108(8) 0.0083(8)
C21 0.0448(11) 0.0393(11) 0.0257(8) 0.0032(7) 0.0106(8) -0.0051(9)
C22 0.0325(10) 0.0493(12) 0.0497(11) 0.0073(9) 0.0172(9) 0.0090(9)
C23 0.0412(11) 0.0425(11) 0.0419(10) -0.0033(8) 0.0222(9) -0.0058(9)
C24 0.0231(8) 0.0208(8) 0.0224(7) 0.0043(6) 0.0091(6) 0.0095(6)
C25 0.0186(7) 0.0197(8) 0.0230(7) 0.0028(6) 0.0042(6) 0.0085(6)
C26 0.0274(8) 0.0240(8) 0.0239(7) 0.0022(6) 0.0098(6) 0.0092(7)
C27 0.0328(9) 0.0260(9) 0.0231(7) 0.0050(6) 0.0095(7) 0.0110(7)
C28 0.0270(9) 0.0259(9) 0.0361(9) 0.0064(7) 0.0095(7) 0.0055(7)
C29 0.0450(11) 0.0304(10) 0.0251(8) -0.0019(7) 0.0085(7) 0.0127(8)
C30 0.0349(10) 0.0215(9) 0.0354(9) -0.0028(7) 0.0025(7) 0.0059(7)
C31 0.0204(8) 0.0168(8) 0.0251(7) 0.0012(6) 0.0052(6) 0.0048(6)
C32 0.0246(8) 0.0343(9) 0.0276(8) 0.0027(7) 0.0064(7) 0.0124(7)
C33 0.0259(9) 0.0357(10) 0.0350(9) -0.0066(7) 0.0054(7) 0.0125(8)
C34 0.0389(10) 0.0394(10) 0.0240(8) 0.0008(7) 0.0055(7) 0.0086(8)
C35 0.0263(9) 0.0345(10) 0.0492(11) -0.0032(8) -0.0022(8) 0.0133(8)
C36 0.0312(10) 0.0268(9) 0.0351(9) 0.0046(7) -0.0070(7) 0.0034(7)

loop_
_atom_type_symbol
_atom_type_description
_atom_type_scat_dispersion_real
_atom_type_scat_dispersion_imag
_atom_type_scat_source
C C 0.0033 0.0016 'International Tables Vol C Tables 4.2.6.8 and 6.1.1.4'
H H 0.0000 0.0000 'International Tables Vol C Tables 4.2.6.8 and 6.1.1.4'
N N 0.0061 0.0033 'International Tables Vol C Tables 4.2.6.8 and 6.1.1.4'
O O 0.0106 0.0060 'International Tables Vol C Tables 4.2.6.8 and 6.1.1.4'
Al Al 0.0645 0.0514 'International Tables Vol C Tables 4.2.6.8 and 6.1.1.4'

loop_
_geom_angle_atom_site_label_1
_geom_angle_atom_site_label_2
_geom_angle_atom_site_label_3
_geom_angle
_geom_angle_site_symmetry_1
_geom_angle_site_symmetry_3
_geom_angle_publ_flag
O1 Al1 O2 111.34(5) . . ?
O1 Al1 N2 121.58(5) . . ?
O2 Al1 N2 127.08(5) . . ?
O1 Al1 N3 101.90(5) . . ?
O2 Al1 N3 94.84(5) . . ?
N2 Al1 N3 75.88(5) . . ?
O1 Al1 N1 99.31(5) . . ?
O2 Al1 N1 94.98(5) . . ?
N2 Al1 N1 76.82(5) . . ?
N3 Al1 N1 151.47(5) . . ?
C1 N1 C2 108.74(13) . . ?
C1 N1 C3 109.87(12) . . ?
C2 N1 C3 107.75(12) . . ?
C1 N1 Al1 115.58(10) . . ?
C2 N1 Al1 107.85(9) . . ?
C3 N1 Al1 106.78(9) . . ?
C4 N2 C7 108.67(13) . . ?
C4 N2 Al1 126.11(11) . . ?
C7 N2 Al1 125.18(10) . . ?
C10 N3 C9 107.66(12) . . ?
C10 N3 C8 110.08(12) . . ?
C9 N3 C8 109.22(11) . . ?
C10 N3 Al1 118.25(9) . . ?
C9 N3 Al1 105.82(9) . . ?
C8 N3 Al1 105.51(9) . . ?
C11 O1 Al1 135.78(9) . . ?
C24 O2 Al1 128.07(8) . . ?
N1 C3 C4 107.49(12) . . ?
N2 C4 C5 108.24(15) . . ?
N2 C4 C3 113.27(13) . . ?
C5 C4 C3 138.14(15) . . ?
C4 C5 C6 107.53(15) . . ?
C7 C6 C5 106.77(15) . . ?
C6 C7 N2 108.78(15) . . ?
C6 C7 C8 137.91(15) . . ?
N2 C7 C8 113.31(13) . . ?
N3 C8 C7 106.98(12) . . ?
O1 C11 C12 110.82(12) . . ?
O1 C11 C18 111.10(12) . . ?
C12 C11 C18 109.88(11) . . ?
C13 C12 C14 118.55(16) . . ?
C13 C12 C11 121.40(15) . . ?
C14 C12 C11 120.02(14) . . ?
C12 C13 C15 120.48(18) . . ?
C16 C14 C12 120.86(17) . . ?
C17 C15 C13 120.07(18) . . ?
C17 C16 C14 119.84(18) . . ?
C15 C17 C16 120.19(18) . . ?
C20 C18 C19 118.56(15) . . ?
C20 C18 C11 122.10(13) . . ?
C19 C18 C11 119.31(14) . . ?
C21 C19 C18 121.19(16) . . ?
C18 C20 C22 120.20(16) . . ?
C23 C21 C19 119.70(16) . . ?
C23 C22 C20 120.78(17) . . ?
C22 C23 C21 119.56(16) . . ?
O2 C24 C25 110.24(11) . . ?
O2 C24 C31 110.38(11) . . ?
C25 C24 C31 109.88(11) . . ?
C27 C25 C26 118.27(13) . . ?
C27 C25 C24 122.47(13) . . ?
C26 C25 C24 119.24(12) . . ?
C28 C26 C25 120.79(13) . . ?
C25 C27 C29 120.84(14) . . ?
C26 C28 C30 120.53(15) . . ?
C30 C29 C27 120.22(14) . . ?
C29 C30 C28 119.35(15) . . ?
C32 C31 C33 118.19(13) . . ?
C32 C31 C24 121.28(13) . . ?
C33 C31 C24 120.39(13) . . ?
C31 C32 C34 121.11(14) . . ?
C31 C33 C35 120.90(15) . . ?
C36 C34 C32 120.15(15) . . ?
C36 C35 C33 120.20(15) . . ?
C35 C36 C34 119.43(15) . . ?

loop_
_geom_bond_atom_site_label_1
_geom_bond_atom_site_label_2
_geom_bond_distance
_geom_bond_site_symmetry_2
_geom_bond_publ_flag
Al1 O1 1.7239(10) . ?
Al1 O2 1.7246(10) . ?
Al1 N2 1.8446(12) . ?
Al1 N3 2.2640(13) . ?
Al1 N1 2.2674(13) . ?
N1 C1 1.473(2) . ?
N1 C2 1.4862(19) . ?
N1 C3 1.4948(19) . ?
N2 C4 1.3665(19) . ?
N2 C7 1.370(2) . ?
N3 C10 1.4796(19) . ?
N3 C9 1.4844(18) . ?
N3 C8 1.4929(18) . ?
O1 C11 1.4028(16) . ?
O2 C24 1.4150(16) . ?
C3 C4 1.497(2) . ?
C4 C5 1.371(2) . ?
C5 C6 1.415(3) . ?
C6 C7 1.368(2) . ?
C7 C8 1.493(2) . ?
C11 C12 1.520(2) . ?
C11 C18 1.528(2) . ?
C12 C13 1.386(2) . ?
C12 C14 1.392(2) . ?
C13 C15 1.394(3) . ?
C14 C16 1.385(2) . ?
C15 C17 1.373(3) . ?
C16 C17 1.379(3) . ?
C18 C20 1.384(2) . ?
C18 C19 1.393(2) . ?
C19 C21 1.386(2) . ?
C20 C22 1.389(2) . ?
C21 C23 1.381(3) . ?
C22 C23 1.380(2) . ?
C24 C25 1.521(2) . ?
C24 C31 1.5235(19) . ?
C25 C27 1.3863(19) . ?
C25 C26 1.399(2) . ?
C26 C28 1.374(2) . ?
C27 C29 1.389(2) . ?
C28 C30 1.387(2) . ?
C29 C30 1.381(2) . ?
C31 C32 1.381(2) . ?
C31 C33 1.386(2) . ?
C32 C34 1.386(2) . ?
C33 C35 1.387(2) . ?
C34 C36 1.378(2) . ?
C35 C36 1.377(2) . ?
